data_1572739
loop_
_publ_author_name
'Vald&#xe9;s, Hugo'
'Alpuente, Nora'
'Salvador, Pedro'
'Hashmi, A Stephen K'
'Ribas, Xavi'

_publ_section_title
;
 CCC-NHC Au(iii) pincer complexes as a reliable platform for isolating
 elusive species.
;
_journal_issue 42
_journal_name_full 'Chemical science'
_journal_page_first 17618
_journal_page_last 17628
_journal_paper_doi 10.1039/d4sc02999b
_journal_volume 15
_journal_year 2024
_chemical_formula_moiety 'C36 H34 Au N4, B F4, C H2 Cl2'
_chemical_formula_sum 'C37 H36 Au B Cl2 F4 N4'
_chemical_formula_weight 891.37
_space_group_crystal_system triclinic
_space_group_IT_number 2
_space_group_name_Hall '-P 1'
_space_group_name_H-M_alt 'P -1'
_atom_sites_solution_hydrogens geom
_audit_update_record
;
2024-02-20 deposited with the CCDC.	2024-10-02 downloaded from the CCDC.
;
_cell_angle_alpha 77.893(3)
_cell_angle_beta 80.575(3)
_cell_angle_gamma 80.828(3)
_cell_formula_units_Z 2
_cell_length_a 9.5527(12)
_cell_length_b 13.7464(17)
_cell_length_c 14.2095(15)
_cell_measurement_reflns_used 5770
_cell_measurement_temperature 100.(2)
_cell_measurement_theta_max 26.2460
_cell_measurement_theta_min 3.0571
_cell_volume 1784.6(4)
_computing_cell_refinement 'SAINT V8.40B (Bruker AXS LLC, 2019)'
_computing_data_collection 'Bruker Instrument Service vV6.2.16'
_computing_data_reduction 'SAINT V8.40B (Bruker AXS LLC, 2019)'
_computing_molecular_graphics 'shelXle (C.B. Huebschle, rev 1365)'
_computing_structure_refinement 'SHELXL-2019/1 (Sheldrick, 2019)'
_computing_structure_solution 'XT, VERSION 2018/2'
_diffrn_ambient_temperature 100.(2)
_diffrn_detector_area_resol_mean 7.3910
_diffrn_measured_fraction_theta_full 0.995
_diffrn_measured_fraction_theta_max 0.995
_diffrn_measurement_device 'three-circle diffractometer'
_diffrn_measurement_device_type 'D8 QUEST ECO'
_diffrn_measurement_method '\f and \w scans'
_diffrn_radiation_monochromator 'doubly curved silicon crystal Bruker Triumph'
_diffrn_radiation_type 'Mo K\a'
_diffrn_radiation_wavelength 0.71073
_diffrn_reflns_av_R_equivalents 0.1530
_diffrn_reflns_av_unetI/netI 0.0879
_diffrn_reflns_limit_h_max 11
_diffrn_reflns_limit_h_min -11
_diffrn_reflns_limit_k_max 17
_diffrn_reflns_limit_k_min -17
_diffrn_reflns_limit_l_max 17
_diffrn_reflns_limit_l_min -17
_diffrn_reflns_number 54188
_diffrn_reflns_theta_full 25.24
_diffrn_reflns_theta_max 26.48
_diffrn_reflns_theta_min 3.06
_diffrn_source_current 20.0
_diffrn_source_power 1.00
_diffrn_source_type 'Ceramic x-ray tube'
_diffrn_source_voltage 50
_exptl_absorpt_coefficient_mu 4.325
_exptl_absorpt_correction_T_max 0.81
_exptl_absorpt_correction_T_min 0.63
_exptl_absorpt_correction_type multi-scan
_exptl_absorpt_process_details
;
Krause, L., Herbst-Irmer, R., Sheldrick, G. M., Stalke, D. (2015).
"Comparison of silver and molybdenum microfocus X-ray sources for
single-crystal structure determination"
J. Appl. Cryst. 48, 3-10.
doi:10.1107/S1600576714022985
;
_exptl_crystal_colour colourless
_exptl_crystal_density_diffrn 1.659
_exptl_crystal_density_method 'not measured'
_exptl_crystal_description plate
_exptl_crystal_F_000 880
_exptl_crystal_size_max 0.300
_exptl_crystal_size_mid 0.130
_exptl_crystal_size_min 0.050
_refine_diff_density_max 1.721
_refine_diff_density_min -3.241
_refine_ls_extinction_method none
_refine_ls_goodness_of_fit_ref 1.066
_refine_ls_hydrogen_treatment constr
_refine_ls_matrix_type full
_refine_ls_number_parameters 491
_refine_ls_number_reflns 7338
_refine_ls_number_restraints 66
_refine_ls_restrained_S_all 1.065
_refine_ls_R_factor_all 0.0878
_refine_ls_R_factor_gt 0.0631
_refine_ls_shift/su_max 0.000
_refine_ls_shift/su_mean 0.000
_refine_ls_structure_factor_coef Fsqd
_refine_ls_weighting_details 'w=1/[\s^2^(Fo^2^)+(0.0359P)^2^+18.9888P] where P=(Fo^2^+2Fc^2^)/3'
_refine_ls_weighting_scheme calc
_refine_ls_wR_factor_gt 0.1186
_refine_ls_wR_factor_ref 0.1277
_reflns_Friedel_coverage 0.000
_reflns_number_gt 5967
_reflns_number_total 7338
_reflns_threshold_expression 'I > 2\s(I)'
_cod_data_source_file d4sc02999b3.cif
_cod_data_source_block HV2_129
_cod_depositor_comments
;
The following automatic conversions were performed:

data item '_exptl_absorpt_correction_type' value 'Multi-Scan' was
changed to 'multi-scan' in accordance with the
/home/data/users/saulius/crontab/automatic-downloads/rss-feeds/RSC/lib/dictionaries/cif_core.dic
dictionary named 'cif_core.dic' version 2.4.2 last updated on
2011-04-26.

Automatic conversion script
Id: cif_fix_values 8170 2020-07-09 18:12:32Z antanas 

 Adding full bibliography for 1572736--1572746.cif.
;
_cod_database_code 1572739

loop_
_space_group_symop_operation_xyz
'x, y, z'
'-x, -y, -z'

loop_
_atom_site_type_symbol
_atom_site_label
_atom_site_fract_x
_atom_site_fract_y
_atom_site_fract_z
_atom_site_U_iso_or_equiv
_atom_site_adp_type
_atom_site_calc_flag
_atom_site_refinement_flags_adp
_atom_site_refinement_flags_occupancy
_atom_site_refinement_flags_posn
_atom_site_occupancy
_atom_site_disorder_assembly
_atom_site_disorder_group
Au Au1 0.35184(4) 0.23907(3) 0.67144(3) 0.02036(11) Uani d . . . 1.000000 . .
N N3 0.3990(8) 0.0257(6) 0.7984(5) 0.0252(17) Uani d . . . 1.000000 . .
N N10 0.5465(8) 0.1281(6) 0.8096(5) 0.0275(17) Uani d . . . 1.000000 . .
N N19 0.1889(7) 0.4388(5) 0.6238(5) 0.0218(15) Uani d . . . 1.000000 . .
N N21 0.3042(7) 0.4026(5) 0.4876(5) 0.0192(15) Uani d . . . 1.000000 . .
C C2 0.4324(10) 0.1199(7) 0.7684(6) 0.027(2) Uani d . . . 1.000000 . .
C C4 0.4991(10) -0.0285(7) 0.8586(7) 0.029(2) Uani d . . . 1.000000 . .
C C5 0.5140(10) -0.1274(7) 0.9090(7) 0.032(2) Uani d . . . 1.000000 . .
H H5 0.447217 -0.171697 0.908893 0.039000 Uiso calc U . R 1.000000 . .
C C6 0.6312(12) -0.1582(9) 0.9594(7) 0.043(3) Uani d . . . 1.000000 . .
H H6 0.646454 -0.225672 0.992825 0.051000 Uiso calc U . R 1.000000 . .
C C7 0.7264(10) -0.0928(8) 0.9622(7) 0.035(2) Uani d . . . 1.000000 . .
H H7 0.805336 -0.116669 0.997388 0.041000 Uiso calc U . R 1.000000 . .
C C8 0.7097(10) 0.0047(8) 0.9158(6) 0.031(2) Uani d . . . 1.000000 . .
H H8 0.773917 0.049794 0.918659 0.037000 Uiso calc U . R 1.000000 . .
C C9 0.5941(10) 0.0349(7) 0.8641(6) 0.028(2) Uani d . . . 1.000000 . .
C C11 0.6101(9) 0.2202(7) 0.7997(7) 0.028(2) Uani d . . . 1.000000 . .
H H11A 0.664988 0.235078 0.734093 0.033000 Uiso calc U . R 1.000000 . .
H H11B 0.677755 0.210028 0.847822 0.033000 Uiso calc U . R 1.000000 . .
C C12 0.4973(10) 0.3093(7) 0.8150(6) 0.028(2) Uani d . . . 1.000000 . .
C C13 0.5134(9) 0.3702(7) 0.8772(6) 0.028(2) Uani d . . . 1.000000 . .
H H13 0.597453 0.358556 0.907694 0.034000 Uiso calc U . R 1.000000 . .
C C14 0.4082(10) 0.4481(8) 0.8956(7) 0.034(2) Uani d . . . 1.000000 . .
H H14 0.417467 0.488654 0.940161 0.040000 Uiso calc U . R 1.000000 . .
C C15 0.2891(10) 0.4658(8) 0.8476(6) 0.032(2) Uani d . . . 1.000000 . .
H H15 0.216621 0.519288 0.859707 0.038000 Uiso calc U . R 1.000000 . .
C C16 0.2723(9) 0.4079(7) 0.7825(6) 0.0233(19) Uani d . . . 1.000000 . .
C C17 0.3766(10) 0.3281(7) 0.7663(6) 0.025(2) Uani d . . . 1.000000 . .
C C18 0.1438(10) 0.4321(7) 0.7284(6) 0.029(2) Uani d . . . 1.000000 . .
H H18A 0.080494 0.379090 0.752199 0.034000 Uiso calc U . R 1.000000 . .
H H18B 0.088943 0.496588 0.740846 0.034000 Uiso calc U . R 1.000000 . .
C C20 0.2804(9) 0.3701(7) 0.5843(6) 0.0213(19) Uani d . . . 1.000000 . .
C C22 0.2270(9) 0.4961(7) 0.4637(6) 0.0235(19) Uani d . . . 1.000000 . .
C C23 0.2120(9) 0.5630(6) 0.3757(6) 0.0235(19) Uani d . . . 1.000000 . .
H H23 0.263337 0.549043 0.315835 0.028000 Uiso calc U . R 1.000000 . .
C C24 0.1190(9) 0.6502(7) 0.3802(7) 0.027(2) Uani d . . . 1.000000 . .
H H24 0.105608 0.696684 0.321635 0.033000 Uiso calc U . R 1.000000 . .
C C25 0.0436(10) 0.6726(7) 0.4676(7) 0.031(2) Uani d . . . 1.000000 . .
H H25 -0.019341 0.733599 0.466716 0.037000 Uiso calc U . R 1.000000 . .
C C26 0.0585(9) 0.6080(6) 0.5554(7) 0.0249(19) Uani d . . . 1.000000 . .
H H26 0.008632 0.623151 0.615202 0.030000 Uiso calc U . R 1.000000 . .
C C27 0.1513(9) 0.5196(7) 0.5506(6) 0.0240(19) Uani d . . . 1.000000 . .
C C28 0.2780(10) -0.0142(7) 0.7713(7) 0.032(2) Uani d . . . 1.000000 . .
H H28 0.232066 0.040829 0.723636 0.038000 Uiso calc U . R 1.000000 . .
C C29 0.1659(11) -0.0366(8) 0.8569(8) 0.038(2) Uani d . . . 1.000000 . .
H H29A 0.085454 -0.059069 0.836153 0.057000 Uiso calc U . R 1.000000 . .
H H29B 0.132126 0.024054 0.884243 0.057000 Uiso calc U . R 1.000000 . .
H H29C 0.206779 -0.089620 0.906311 0.057000 Uiso calc U . R 1.000000 . .
C C30 0.3369(12) -0.0999(8) 0.7178(8) 0.043(3) Uani d . . . 1.000000 . .
H H30A 0.261778 -0.114864 0.685602 0.064000 Uiso calc U . R 1.000000 . .
H H30B 0.369143 -0.159488 0.764149 0.064000 Uiso calc U . R 1.000000 . .
H H30C 0.417761 -0.080530 0.669005 0.064000 Uiso calc U . R 1.000000 . .
C C31 0.4123(9) 0.3501(7) 0.4203(6) 0.027(2) Uani d . . . 1.000000 . .
H H31 0.449654 0.284179 0.458783 0.032000 Uiso calc U . R 1.000000 . .
C C32 0.5379(10) 0.4097(8) 0.3841(8) 0.038(2) Uani d . . . 1.000000 . .
H H32A 0.607458 0.375443 0.339031 0.057000 Uiso calc U . R 1.000000 . .
H H32B 0.583681 0.415094 0.439349 0.057000 Uiso calc U . R 1.000000 . .
H H32C 0.503600 0.477007 0.350512 0.057000 Uiso calc U . R 1.000000 . .
C C33 0.3458(10) 0.3281(8) 0.3385(7) 0.033(2) Uani d . . . 1.000000 . .
H H33A 0.417831 0.289126 0.298868 0.049000 Uiso calc U . R 1.000000 . .
H H33B 0.310828 0.391424 0.297988 0.049000 Uiso calc U . R 1.000000 . .
H H33C 0.265780 0.289656 0.365782 0.049000 Uiso calc U . R 1.000000 . .
C C34 0.3168(10) 0.1537(7) 0.5758(7) 0.026(2) Uani d . . . 1.000000 . .
C C35 0.2823(9) 0.1089(7) 0.5229(7) 0.027(2) Uani d . . . 1.000000 . .
C C36 0.2367(9) 0.0490(7) 0.4634(7) 0.027(2) Uani d . . . 1.000000 . .
C C37 0.1244(11) 0.0879(8) 0.4090(8) 0.039(2) Uani d . . . 1.000000 . .
H H37 0.079857 0.154970 0.407983 0.047000 Uiso calc U . R 1.000000 . .
C C38 0.0787(11) 0.0269(8) 0.3563(8) 0.041(3) Uani d . . . 1.000000 . .
H H38 0.001404 0.053105 0.319962 0.049000 Uiso calc U . R 1.000000 . .
C C39 0.1407(11) -0.0682(8) 0.3551(7) 0.038(2) Uani d . . . 1.000000 . .
H H39 0.106871 -0.108422 0.319093 0.046000 Uiso calc U . R 1.000000 . .
C C40 0.2567(12) -0.1075(8) 0.4082(8) 0.039(2) Uani d . . . 1.000000 . .
H H40 0.302515 -0.173979 0.407416 0.047000 Uiso calc U . R 1.000000 . .
C C41 0.3022(10) -0.0484(7) 0.4607(7) 0.032(2) Uani d . . . 1.000000 . .
H H41 0.380426 -0.074605 0.496029 0.038000 Uiso calc U . R 1.000000 . .
B B1R 0.903(2) 0.2727(16) 0.9094(15) 0.038(4) Uani d U P . 0.694(17) A 1
F F2R 0.8573(14) 0.3573(10) 0.8504(10) 0.048(3) Uani d U P . 0.694(17) A 1
F F3R 1.0341(11) 0.2838(11) 0.9387(9) 0.048(3) Uani d U P . 0.694(17) A 1
F F4R 0.8098(12) 0.2473(11) 0.9834(9) 0.096(6) Uani d U P . 0.694(17) A 1
F F5R 0.9408(17) 0.1989(10) 0.8499(12) 0.087(5) Uani d U P . 0.694(17) A 1
B B1' 0.967(6) 0.241(4) 0.887(4) 0.041(11) Uani d U P . 0.306(17) A 2
F F2' 0.865(4) 0.320(2) 0.842(2) 0.047(6) Uani d U P . 0.306(17) A 2
F F3' 1.080(3) 0.267(2) 0.9125(19) 0.047(6) Uani d U P . 0.306(17) A 2
F F4' 0.912(3) 0.162(2) 0.9353(18) 0.064(9) Uani d U P . 0.306(17) A 2
F F5' 1.038(3) 0.2014(18) 0.7921(18) 0.061(8) Uani d U P . 0.306(17) A 2
Cl Cl1" 0.8743(5) 0.5883(6) 0.8725(3) 0.060(2) Uani d . P G 0.627(13) B 1
C C3" 0.9317(14) 0.7080(5) 0.8532(10) 0.109(12) Uani d . P G 0.627(13) B 1
H H3"A 0.853595 0.760169 0.831219 0.131000 Uiso calc U P R 0.627(13) B 1
H H3"B 0.953401 0.720168 0.915177 0.131000 Uiso calc U P R 0.627(13) B 1
Cl Cl2" 1.0838(7) 0.7176(3) 0.7664(5) 0.0552(19) Uani d . P G 0.627(13) B 1
Cl Cl1M 0.8512(7) 0.5312(8) 0.8846(5) 0.092(5) Uani d . P G 0.373(13) B 2
C C3M 0.8802(12) 0.6482(6) 0.8842(8) 0.109(12) Uani d U P G 0.373(13) B 2
H H3MA 0.784780 0.688746 0.888999 0.131000 Uiso calc U P R 0.373(13) B 2
H H3MB 0.917750 0.645529 0.945777 0.131000 Uiso calc U P R 0.373(13) B 2
Cl Cl2M 0.9813(7) 0.7135(3) 0.8002(6) 0.121(8) Uani d . P G 0.373(13) B 2

loop_
_atom_site_aniso_label
_atom_site_aniso_U_11
_atom_site_aniso_U_22
_atom_site_aniso_U_33
_atom_site_aniso_U_12
_atom_site_aniso_U_13
_atom_site_aniso_U_23
Au1 0.01811(16) 0.02255(18) 0.02086(17) -0.00390(12) -0.00791(11) -0.00006(12)
N3 0.023(4) 0.025(4) 0.029(4) 0.000(3) -0.010(3) -0.005(3)
N10 0.026(4) 0.025(4) 0.034(4) -0.004(3) -0.015(3) -0.004(3)
N19 0.019(4) 0.019(4) 0.028(4) 0.000(3) -0.009(3) -0.005(3)
N21 0.027(4) 0.018(4) 0.016(3) -0.007(3) -0.005(3) -0.006(3)
C2 0.033(5) 0.028(5) 0.025(5) -0.003(4) -0.015(4) -0.003(4)
C4 0.024(5) 0.030(5) 0.028(5) 0.007(4) -0.001(4) -0.002(4)
C5 0.029(5) 0.034(6) 0.032(5) -0.005(4) 0.000(4) -0.002(4)
C6 0.041(6) 0.045(7) 0.030(6) 0.012(5) -0.001(5) 0.004(5)
C7 0.026(5) 0.049(7) 0.027(5) 0.005(5) -0.008(4) -0.009(5)
C8 0.031(5) 0.038(6) 0.021(5) 0.006(4) -0.006(4) -0.004(4)
C9 0.026(5) 0.023(5) 0.029(5) 0.003(4) -0.003(4) 0.002(4)
C11 0.017(4) 0.037(5) 0.030(5) -0.011(4) -0.007(4) -0.001(4)
C12 0.032(5) 0.029(5) 0.020(5) -0.004(4) -0.002(4) -0.002(4)
C13 0.018(5) 0.038(6) 0.031(5) -0.009(4) -0.006(4) -0.007(4)
C14 0.030(5) 0.050(7) 0.027(5) -0.016(5) -0.002(4) -0.016(5)
C15 0.033(5) 0.039(6) 0.022(5) 0.004(4) -0.005(4) -0.009(4)
C16 0.017(4) 0.029(5) 0.021(4) -0.006(4) -0.001(3) 0.002(4)
C17 0.023(5) 0.037(6) 0.014(4) -0.012(4) 0.001(4) 0.001(4)
C18 0.025(5) 0.032(5) 0.027(5) 0.004(4) -0.006(4) -0.005(4)
C20 0.016(4) 0.023(5) 0.025(5) -0.011(4) -0.005(3) 0.002(4)
C22 0.021(4) 0.021(5) 0.031(5) -0.006(4) -0.010(4) -0.005(4)
C23 0.020(4) 0.024(5) 0.027(5) -0.006(4) -0.007(4) -0.001(4)
C24 0.023(5) 0.023(5) 0.037(5) -0.008(4) -0.014(4) 0.003(4)
C25 0.028(5) 0.024(5) 0.041(6) 0.002(4) -0.013(4) -0.004(4)
C26 0.022(5) 0.019(5) 0.035(5) 0.001(4) -0.012(4) -0.005(4)
C27 0.019(4) 0.027(5) 0.030(5) -0.007(4) -0.008(4) -0.006(4)
C28 0.032(5) 0.026(5) 0.038(5) -0.008(4) -0.010(4) 0.001(4)
C29 0.032(5) 0.033(6) 0.049(6) -0.006(4) -0.015(5) 0.000(5)
C30 0.049(7) 0.035(6) 0.050(7) -0.003(5) -0.020(5) -0.011(5)
C31 0.019(4) 0.033(5) 0.028(5) -0.002(4) -0.002(4) -0.008(4)
C32 0.025(5) 0.045(6) 0.045(6) -0.008(5) -0.002(4) -0.009(5)
C33 0.032(5) 0.039(6) 0.028(5) 0.003(4) -0.006(4) -0.011(4)
C34 0.021(5) 0.025(5) 0.030(5) -0.002(4) -0.008(4) 0.000(4)
C35 0.017(4) 0.032(5) 0.034(5) -0.001(4) -0.007(4) -0.008(4)
C36 0.019(5) 0.033(5) 0.032(5) 0.002(4) -0.003(4) -0.017(4)
C37 0.040(6) 0.033(6) 0.047(6) 0.006(5) -0.022(5) -0.012(5)
C38 0.040(6) 0.035(6) 0.052(7) 0.006(5) -0.020(5) -0.018(5)
C39 0.045(6) 0.035(6) 0.041(6) -0.010(5) -0.014(5) -0.012(5)
C40 0.046(6) 0.030(6) 0.047(6) -0.003(5) -0.014(5) -0.017(5)
C41 0.032(5) 0.027(5) 0.036(5) 0.010(4) -0.014(4) -0.011(4)
B1R 0.026(7) 0.041(8) 0.043(8) -0.009(7) -0.006(6) 0.004(7)
F2R 0.023(4) 0.072(6) 0.049(5) -0.013(4) -0.014(3) 0.003(5)
F3R 0.023(4) 0.072(6) 0.049(5) -0.013(4) -0.014(3) 0.003(5)
F4R 0.049(7) 0.127(11) 0.083(8) -0.031(7) -0.028(6) 0.071(8)
F5R 0.082(10) 0.071(8) 0.114(12) 0.010(7) -0.045(9) -0.019(8)
B1' 0.045(14) 0.040(14) 0.043(14) -0.009(10) -0.011(9) -0.012(9)
F2' 0.044(9) 0.060(11) 0.038(9) -0.009(9) -0.007(7) -0.008(8)
F3' 0.044(9) 0.060(11) 0.038(9) -0.009(9) -0.007(7) -0.008(8)
F4' 0.063(14) 0.068(15) 0.054(14) -0.031(11) -0.004(10) 0.020(11)
F5' 0.056(14) 0.061(13) 0.056(13) 0.021(11) -0.012(11) -0.010(10)
Cl1" 0.040(3) 0.083(5) 0.060(3) -0.011(3) 0.007(2) -0.026(3)
C3" 0.114(15) 0.101(15) 0.113(15) -0.010(9) -0.004(9) -0.031(9)
Cl2" 0.060(4) 0.030(3) 0.078(4) 0.003(2) -0.019(3) -0.014(2)
Cl1M 0.073(8) 0.135(14) 0.081(9) -0.006(8) 0.012(6) -0.071(9)
C3M 0.114(15) 0.101(15) 0.113(15) -0.010(9) -0.004(9) -0.031(9)
Cl2M 0.18(2) 0.059(8) 0.124(17) 0.022(10) -0.071(17) -0.018(8)

loop_
_atom_type_symbol
_atom_type_description
_atom_type_scat_dispersion_real
_atom_type_scat_dispersion_imag
_atom_type_scat_source
C C 0.0033 0.0016 'International Tables Vol C Tables 4.2.6.8 and 6.1.1.4'
H H 0.0000 0.0000 'International Tables Vol C Tables 4.2.6.8 and 6.1.1.4'
Au Au -2.0133 8.8022 'International Tables Vol C Tables 4.2.6.8 and 6.1.1.4'
N N 0.0061 0.0033 'International Tables Vol C Tables 4.2.6.8 and 6.1.1.4'
B B 0.0013 0.0007 'International Tables Vol C Tables 4.2.6.8 and 6.1.1.4'
F F 0.0171 0.0103 'International Tables Vol C Tables 4.2.6.8 and 6.1.1.4'
Cl Cl 0.1484 0.1585 'International Tables Vol C Tables 4.2.6.8 and 6.1.1.4'

loop_
_geom_angle_atom_site_label_1
_geom_angle_atom_site_label_2
_geom_angle_atom_site_label_3
_geom_angle_site_symmetry_1
_geom_angle_site_symmetry_3
_geom_angle
_geom_angle_publ_flag
C2 Au1 C20 . . 172.5(4) ?
C2 Au1 C17 . . 86.8(4) ?
C20 Au1 C17 . . 85.9(4) ?
C2 Au1 C34 . . 95.2(4) ?
C20 Au1 C34 . . 92.2(3) ?
C17 Au1 C34 . . 177.1(4) ?
C2 N3 C4 . . 108.1(7) ?
C2 N3 C28 . . 125.8(7) ?
C4 N3 C28 . . 126.0(8) ?
C2 N10 C9 . . 109.5(8) ?
C2 N10 C11 . . 125.3(8) ?
C9 N10 C11 . . 125.1(7) ?
C20 N19 C27 . . 109.1(7) ?
C20 N19 C18 . . 124.4(7) ?
C27 N19 C18 . . 126.3(7) ?
C20 N21 C22 . . 109.4(7) ?
C20 N21 C31 . . 124.0(7) ?
C22 N21 C31 . . 126.2(7) ?
N3 C2 N10 . . 108.6(8) ?
N3 C2 Au1 . . 132.2(6) ?
N10 C2 Au1 . . 119.1(7) ?
C9 C4 C5 . . 120.0(9) ?
C9 C4 N3 . . 107.9(8) ?
C5 C4 N3 . . 132.1(9) ?
C6 C5 C4 . . 116.9(10) ?
C6 C5 H5 . . 121.600000 ?
C4 C5 H5 . . 121.600000 ?
C7 C6 C5 . . 121.6(10) ?
C7 C6 H6 . . 119.200000 ?
C5 C6 H6 . . 119.200000 ?
C8 C7 C6 . . 121.7(9) ?
C8 C7 H7 . . 119.100000 ?
C6 C7 H7 . . 119.100000 ?
C7 C8 C9 . . 116.6(10) ?
C7 C8 H8 . . 121.700000 ?
C9 C8 H8 . . 121.700000 ?
C4 C9 C8 . . 123.1(9) ?
C4 C9 N10 . . 105.8(8) ?
C8 C9 N10 . . 131.1(9) ?
N10 C11 C12 . . 112.0(7) ?
N10 C11 H11A . . 109.200000 ?
C12 C11 H11A . . 109.200000 ?
N10 C11 H11B . . 109.200000 ?
C12 C11 H11B . . 109.200000 ?
H11A C11 H11B . . 107.900000 ?
C13 C12 C17 . . 120.4(9) ?
C13 C12 C11 . . 120.1(8) ?
C17 C12 C11 . . 119.5(8) ?
C12 C13 C14 . . 120.6(8) ?
C12 C13 H13 . . 119.700000 ?
C14 C13 H13 . . 119.700000 ?
C13 C14 C15 . . 118.6(9) ?
C13 C14 H14 . . 120.700000 ?
C15 C14 H14 . . 120.700000 ?
C16 C15 C14 . . 122.0(9) ?
C16 C15 H15 . . 119.000000 ?
C14 C15 H15 . . 119.000000 ?
C15 C16 C17 . . 119.1(8) ?
C15 C16 C18 . . 120.5(8) ?
C17 C16 C18 . . 120.4(8) ?
C16 C17 C12 . . 119.3(9) ?
C16 C17 Au1 . . 119.7(6) ?
C12 C17 Au1 . . 121.0(7) ?
N19 C18 C16 . . 110.5(7) ?
N19 C18 H18A . . 109.600000 ?
C16 C18 H18A . . 109.600000 ?
N19 C18 H18B . . 109.600000 ?
C16 C18 H18B . . 109.600000 ?
H18A C18 H18B . . 108.100000 ?
N19 C20 N21 . . 108.9(7) ?
N19 C20 Au1 . . 119.2(6) ?
N21 C20 Au1 . . 131.8(7) ?
N21 C22 C27 . . 106.4(7) ?
N21 C22 C23 . . 133.4(8) ?
C27 C22 C23 . . 120.2(8) ?
C24 C23 C22 . . 116.7(8) ?
C24 C23 H23 . . 121.600000 ?
C22 C23 H23 . . 121.600000 ?
C23 C24 C25 . . 122.5(8) ?
C23 C24 H24 . . 118.800000 ?
C25 C24 H24 . . 118.800000 ?
C26 C25 C24 . . 121.6(9) ?
C26 C25 H25 . . 119.200000 ?
C24 C25 H25 . . 119.200000 ?
C25 C26 C27 . . 115.8(9) ?
C25 C26 H26 . . 122.100000 ?
C27 C26 H26 . . 122.100000 ?
C26 C27 C22 . . 123.2(8) ?
C26 C27 N19 . . 130.6(8) ?
C22 C27 N19 . . 106.2(8) ?
N3 C28 C29 . . 111.3(8) ?
N3 C28 C30 . . 109.3(8) ?
C29 C28 C30 . . 116.0(9) ?
N3 C28 H28 . . 106.600000 ?
C29 C28 H28 . . 106.600000 ?
C30 C28 H28 . . 106.600000 ?
C28 C29 H29A . . 109.500000 ?
C28 C29 H29B . . 109.500000 ?
H29A C29 H29B . . 109.500000 ?
C28 C29 H29C . . 109.500000 ?
H29A C29 H29C . . 109.500000 ?
H29B C29 H29C . . 109.500000 ?
C28 C30 H30A . . 109.500000 ?
C28 C30 H30B . . 109.500000 ?
H30A C30 H30B . . 109.500000 ?
C28 C30 H30C . . 109.500000 ?
H30A C30 H30C . . 109.500000 ?
H30B C30 H30C . . 109.500000 ?
N21 C31 C33 . . 111.7(7) ?
N21 C31 C32 . . 110.0(8) ?
C33 C31 C32 . . 112.8(8) ?
N21 C31 H31 . . 107.400000 ?
C33 C31 H31 . . 107.400000 ?
C32 C31 H31 . . 107.400000 ?
C31 C32 H32A . . 109.500000 ?
C31 C32 H32B . . 109.500000 ?
H32A C32 H32B . . 109.500000 ?
C31 C32 H32C . . 109.500000 ?
H32A C32 H32C . . 109.500000 ?
H32B C32 H32C . . 109.500000 ?
C31 C33 H33A . . 109.500000 ?
C31 C33 H33B . . 109.500000 ?
H33A C33 H33B . . 109.500000 ?
C31 C33 H33C . . 109.500000 ?
H33A C33 H33C . . 109.500000 ?
H33B C33 H33C . . 109.500000 ?
C35 C34 Au1 . . 173.2(8) ?
C34 C35 C36 . . 176.2(10) ?
C41 C36 C37 . . 118.8(9) ?
C41 C36 C35 . . 120.8(8) ?
C37 C36 C35 . . 120.4(9) ?
C38 C37 C36 . . 119.0(9) ?
C38 C37 H37 . . 120.500000 ?
C36 C37 H37 . . 120.500000 ?
C39 C38 C37 . . 122.0(10) ?
C39 C38 H38 . . 119.000000 ?
C37 C38 H38 . . 119.000000 ?
C38 C39 C40 . . 119.3(9) ?
C38 C39 H39 . . 120.300000 ?
C40 C39 H39 . . 120.300000 ?
C41 C40 C39 . . 119.2(10) ?
C41 C40 H40 . . 120.400000 ?
C39 C40 H40 . . 120.400000 ?
C40 C41 C36 . . 121.6(9) ?
C40 C41 H41 . . 119.200000 ?
C36 C41 H41 . . 119.200000 ?
F4R B1R F2R . . 112.9(18) ?
F4R B1R F3R . . 111.3(15) ?
F2R B1R F3R . . 109.2(14) ?
F4R B1R F5R . . 112.7(17) ?
F2R B1R F5R . . 105.4(16) ?
F3R B1R F5R . . 104.8(17) ?
F4' B1' F3' . . 121.(4) ?
F4' B1' F2' . . 114.(4) ?
F3' B1' F2' . . 118.(4) ?
F4' B1' F5' . . 100.(4) ?
F3' B1' F5' . . 99.(4) ?
F2' B1' F5' . . 97.(3) ?
Cl2" C3" Cl1" . . 111.500000 ?
Cl2" C3" H3"A . . 109.300000 ?
Cl1" C3" H3"A . . 109.300000 ?
Cl2" C3" H3"B . . 109.300000 ?
Cl1" C3" H3"B . . 109.300000 ?
H3"A C3" H3"B . . 108.000000 ?
Cl2M C3M Cl1M . . 124.900000 ?
Cl2M C3M H3MA . . 106.100000 ?
Cl1M C3M H3MA . . 106.100000 ?
Cl2M C3M H3MB . . 106.100000 ?
Cl1M C3M H3MB . . 106.100000 ?
H3MA C3M H3MB . . 106.300000 ?

loop_
_geom_bond_atom_site_label_1
_geom_bond_atom_site_label_2
_geom_bond_site_symmetry_2
_geom_bond_distance
_geom_bond_publ_flag
Au1 C2 . 2.042(9) ?
Au1 C20 . 2.048(8) ?
Au1 C17 . 2.064(9) ?
Au1 C34 . 2.068(10) ?
N3 C2 . 1.347(12) ?
N3 C4 . 1.405(11) ?
N3 C28 . 1.490(11) ?
N10 C2 . 1.350(11) ?
N10 C9 . 1.401(11) ?
N10 C11 . 1.460(11) ?
N19 C20 . 1.330(11) ?
N19 C27 . 1.398(11) ?
N19 C18 . 1.465(11) ?
N21 C20 . 1.347(10) ?
N21 C22 . 1.381(11) ?
N21 C31 . 1.493(11) ?
C4 C9 . 1.376(13) ?
C4 C5 . 1.395(13) ?
C5 C6 . 1.388(14) ?
C5 H5 . 0.950000 ?
C6 C7 . 1.387(15) ?
C6 H6 . 0.950000 ?
C7 C8 . 1.361(14) ?
C7 H7 . 0.950000 ?
C8 C9 . 1.386(12) ?
C8 H8 . 0.950000 ?
C11 C12 . 1.525(13) ?
C11 H11A . 0.990000 ?
C11 H11B . 0.990000 ?
C12 C13 . 1.378(13) ?
C12 C17 . 1.403(12) ?
C13 C14 . 1.383(14) ?
C13 H13 . 0.950000 ?
C14 C15 . 1.384(13) ?
C14 H14 . 0.950000 ?
C15 C16 . 1.382(13) ?
C15 H15 . 0.950000 ?
C16 C17 . 1.389(13) ?
C16 C18 . 1.510(12) ?
C18 H18A . 0.990000 ?
C18 H18B . 0.990000 ?
C22 C27 . 1.397(12) ?
C22 C23 . 1.402(12) ?
C23 C24 . 1.379(13) ?
C23 H23 . 0.950000 ?
C24 C25 . 1.397(13) ?
C24 H24 . 0.950000 ?
C25 C26 . 1.385(12) ?
C25 H25 . 0.950000 ?
C26 C27 . 1.393(12) ?
C26 H26 . 0.950000 ?
C28 C29 . 1.497(13) ?
C28 C30 . 1.519(14) ?
C28 H28 . 1.000000 ?
C29 H29A . 0.980000 ?
C29 H29B . 0.980000 ?
C29 H29C . 0.980000 ?
C30 H30A . 0.980000 ?
C30 H30B . 0.980000 ?
C30 H30C . 0.980000 ?
C31 C33 . 1.515(12) ?
C31 C32 . 1.520(13) ?
C31 H31 . 1.000000 ?
C32 H32A . 0.980000 ?
C32 H32B . 0.980000 ?
C32 H32C . 0.980000 ?
C33 H33A . 0.980000 ?
C33 H33B . 0.980000 ?
C33 H33C . 0.980000 ?
C34 C35 . 1.180(13) ?
C35 C36 . 1.452(13) ?
C36 C41 . 1.390(13) ?
C36 C37 . 1.396(13) ?
C37 C38 . 1.395(14) ?
C37 H37 . 0.950000 ?
C38 C39 . 1.349(14) ?
C38 H38 . 0.950000 ?
C39 C40 . 1.413(14) ?
C39 H39 . 0.950000 ?
C40 C41 . 1.371(13) ?
C40 H40 . 0.950000 ?
C41 H41 . 0.950000 ?
B1R F4R . 1.29(2) ?
B1R F2R . 1.34(2) ?
B1R F3R . 1.42(2) ?
B1R F5R . 1.42(3) ?
B1' F4' . 1.29(5) ?
B1' F3' . 1.31(6) ?
B1' F2' . 1.46(6) ?
B1' F5' . 1.58(6) ?
Cl1" C3" . 1.770(5) ?
C3" Cl2" . 1.748(5) ?
C3" H3"A . 0.990000 ?
C3" H3"B . 0.990000 ?
Cl1M C3M . 1.675(5) ?
C3M Cl2M . 1.617(5) ?
C3M H3MA . 0.990000 ?
C3M H3MB . 0.990000 ?

loop_
_geom_torsion_atom_site_label_1
_geom_torsion_atom_site_label_2
_geom_torsion_atom_site_label_3
_geom_torsion_atom_site_label_4
_geom_torsion_site_symmetry_1
_geom_torsion_site_symmetry_2
_geom_torsion_site_symmetry_3
_geom_torsion_site_symmetry_4
_geom_torsion
_geom_torsion_publ_flag
C4 N3 C2 N10 . . . . -1.9(11) ?
C28 N3 C2 N10 . . . . 178.8(8) ?
C4 N3 C2 Au1 . . . . 173.8(7) ?
C28 N3 C2 Au1 . . . . -5.6(15) ?
C9 N10 C2 N3 . . . . 3.2(11) ?
C11 N10 C2 N3 . . . . -176.2(8) ?
C9 N10 C2 Au1 . . . . -173.1(6) ?
C11 N10 C2 Au1 . . . . 7.5(13) ?
C2 N3 C4 C9 . . . . -0.2(11) ?
C28 N3 C4 C9 . . . . 179.1(8) ?
C2 N3 C4 C5 . . . . 179.4(10) ?
C28 N3 C4 C5 . . . . -1.2(16) ?
C9 C4 C5 C6 . . . . -3.1(14) ?
N3 C4 C5 C6 . . . . 177.3(10) ?
C4 C5 C6 C7 . . . . 2.0(15) ?
C5 C6 C7 C8 . . . . 0.1(16) ?
C6 C7 C8 C9 . . . . -1.1(14) ?
C5 C4 C9 C8 . . . . 2.1(15) ?
N3 C4 C9 C8 . . . . -178.2(8) ?
C5 C4 C9 N10 . . . . -177.6(8) ?
N3 C4 C9 N10 . . . . 2.1(10) ?
C7 C8 C9 C4 . . . . 0.0(14) ?
C7 C8 C9 N10 . . . . 179.7(9) ?
C2 N10 C9 C4 . . . . -3.3(11) ?
C11 N10 C9 C4 . . . . 176.2(8) ?
C2 N10 C9 C8 . . . . 177.0(10) ?
C11 N10 C9 C8 . . . . -3.6(16) ?
C2 N10 C11 C12 . . . . 46.5(12) ?
C9 N10 C11 C12 . . . . -132.8(9) ?
N10 C11 C12 C13 . . . . 130.9(9) ?
N10 C11 C12 C17 . . . . -48.4(11) ?
C17 C12 C13 C14 . . . . 2.7(14) ?
C11 C12 C13 C14 . . . . -176.6(8) ?
C12 C13 C14 C15 . . . . -2.3(14) ?
C13 C14 C15 C16 . . . . 0.2(15) ?
C14 C15 C16 C17 . . . . 1.5(14) ?
C14 C15 C16 C18 . . . . -177.5(9) ?
C15 C16 C17 C12 . . . . -1.1(13) ?
C18 C16 C17 C12 . . . . 177.9(8) ?
C15 C16 C17 Au1 . . . . 178.8(7) ?
C18 C16 C17 Au1 . . . . -2.2(11) ?
C13 C12 C17 C16 . . . . -1.0(13) ?
C11 C12 C17 C16 . . . . 178.3(8) ?
C13 C12 C17 Au1 . . . . 179.1(7) ?
C11 C12 C17 Au1 . . . . -1.6(11) ?
C20 N19 C18 C16 . . . . 49.6(11) ?
C27 N19 C18 C16 . . . . -126.1(9) ?
C15 C16 C18 N19 . . . . 128.5(9) ?
C17 C16 C18 N19 . . . . -50.5(11) ?
C27 N19 C20 N21 . . . . -0.1(9) ?
C18 N19 C20 N21 . . . . -176.5(7) ?
C27 N19 C20 Au1 . . . . -177.8(5) ?
C18 N19 C20 Au1 . . . . 5.8(11) ?
C22 N21 C20 N19 . . . . 0.8(9) ?
C31 N21 C20 N19 . . . . 173.6(7) ?
C22 N21 C20 Au1 . . . . 178.1(6) ?
C31 N21 C20 Au1 . . . . -9.2(12) ?
C20 N21 C22 C27 . . . . -1.1(9) ?
C31 N21 C22 C27 . . . . -173.7(7) ?
C20 N21 C22 C23 . . . . -179.8(9) ?
C31 N21 C22 C23 . . . . 7.6(14) ?
N21 C22 C23 C24 . . . . 177.7(9) ?
C27 C22 C23 C24 . . . . -0.9(12) ?
C22 C23 C24 C25 . . . . 0.7(13) ?
C23 C24 C25 C26 . . . . 0.1(14) ?
C24 C25 C26 C27 . . . . -0.8(13) ?
C25 C26 C27 C22 . . . . 0.7(13) ?
C25 C26 C27 N19 . . . . -179.0(8) ?
N21 C22 C27 C26 . . . . -178.8(8) ?
C23 C22 C27 C26 . . . . 0.2(13) ?
N21 C22 C27 N19 . . . . 1.0(9) ?
C23 C22 C27 N19 . . . . 179.9(7) ?
C20 N19 C27 C26 . . . . 179.2(9) ?
C18 N19 C27 C26 . . . . -4.5(14) ?
C20 N19 C27 C22 . . . . -0.6(9) ?
C18 N19 C27 C22 . . . . 175.7(8) ?
C2 N3 C28 C29 . . . . -112.0(10) ?
C4 N3 C28 C29 . . . . 68.8(12) ?
C2 N3 C28 C30 . . . . 118.6(10) ?
C4 N3 C28 C30 . . . . -60.6(12) ?
C20 N21 C31 C33 . . . . 125.8(9) ?
C22 N21 C31 C33 . . . . -62.7(11) ?
C20 N21 C31 C32 . . . . -108.2(9) ?
C22 N21 C31 C32 . . . . 63.4(11) ?
C41 C36 C37 C38 . . . . 2.0(15) ?
C35 C36 C37 C38 . . . . -177.0(9) ?
C36 C37 C38 C39 . . . . -0.9(17) ?
C37 C38 C39 C40 . . . . -0.6(17) ?
C38 C39 C40 C41 . . . . 0.9(16) ?
C39 C40 C41 C36 . . . . 0.3(16) ?
C37 C36 C41 C40 . . . . -1.8(15) ?
C35 C36 C41 C40 . . . . 177.3(9) ?
